data_7057603
loop_
_publ_author_name
'Wang, Wen-Min'
'Han, Tong-Lei'
'Shao, Yan-Ling'
'Qiao, Xin-Yi'
'Wu, Zhi-Lei'
'Wang, Qing-Li'
'Shi, Peng Fei'
'Gao, Hong-Ling'
'Cui, Jian-Zhong'

_publ_section_title
;
 Butterfly-shaped tetranuclear Ln4 clusters showing magnetic refrigeration
 and single molecule-magnet behavior
;
_journal_issue 18
_journal_name_full 'New Journal of Chemistry'
_journal_page_first 14949
_journal_paper_doi 10.1039/C8NJ02479K
_journal_volume 42
_journal_year 2018
_chemical_formula_moiety 'C152 H120 Eu4 N12 O16, C2 H3 N'
_chemical_formula_sum 'C154 H125 Eu4 N13 O16'
_chemical_formula_weight 3021.50
_space_group_crystal_system monoclinic
_space_group_IT_number 14
_space_group_name_Hall '-P 2ybc'
_space_group_name_H-M_alt 'P 1 21/c 1'
_symmetry_space_group_name_Hall '-P 2ybc'
_symmetry_space_group_name_H-M 'P 1 21/c 1'
_atom_sites_solution_hydrogens mixed
_audit_creation_date 2018-07-14
_audit_creation_method
;
Olex2 1.2
(compiled 2018.05.29 svn.r3508 for OlexSys, GUI svn.r5506)
;
_audit_update_record
;
2018-07-27 deposited with the CCDC.
2018-07-30 downloaded from the CCDC.
;
_cell_angle_alpha 90
_cell_angle_beta 110.397(5)
_cell_angle_gamma 90
_cell_formula_units_Z 2
_cell_length_a 17.822(4)
_cell_length_b 21.597(4)
_cell_length_c 18.153(4)
_cell_measurement_reflns_used 8228
_cell_measurement_temperature 133(2)
_cell_measurement_theta_max 27.3
_cell_measurement_theta_min 3.0
_cell_volume 6549(2)
_computing_cell_refinement 'CrystalClear-SM Expert 2.1 b42'
_computing_data_collection 'CrystalClear-SM Expert 2.1 b42 (Rigaku, 2015)'
_computing_data_reduction 'CrystalClear-SM Expert 2.1 b42'
_computing_molecular_graphics 'Olex2 (Dolomanov et al., 2009)'
_computing_publication_material 'Olex2 (Dolomanov et al., 2009)'
_computing_structure_refinement 'XL (Sheldrick, 2008)'
_computing_structure_solution 'SHELXS-97 (Sheldrick, 1990)'
_diffrn_ambient_temperature 133.15
_diffrn_detector_area_resol_mean 5.814
_diffrn_measured_fraction_theta_full 0.995
_diffrn_measured_fraction_theta_max 0.995
_diffrn_measurement_device_type 'Bruker P4'
_diffrn_measurement_method '\w scans'
_diffrn_radiation_monochromator graphite
_diffrn_radiation_type MoK\a
_diffrn_radiation_wavelength 0.71073
_diffrn_reflns_av_R_equivalents 0.0939
_diffrn_reflns_av_unetI/netI 0.0765
_diffrn_reflns_Laue_measured_fraction_full 0.995
_diffrn_reflns_Laue_measured_fraction_max 0.995
_diffrn_reflns_limit_h_max 21
_diffrn_reflns_limit_h_min -21
_diffrn_reflns_limit_k_max 25
_diffrn_reflns_limit_k_min -25
_diffrn_reflns_limit_l_max 21
_diffrn_reflns_limit_l_min -21
_diffrn_reflns_number 55381
_diffrn_reflns_point_group_measured_fraction_full 0.995
_diffrn_reflns_point_group_measured_fraction_max 0.995
_diffrn_reflns_theta_full 25.020
_diffrn_reflns_theta_max 25.020
_diffrn_reflns_theta_min 3.042
_exptl_absorpt_coefficient_mu 1.961
_exptl_absorpt_correction_T_max 0.7708
_exptl_absorpt_correction_T_min 0.6951
_exptl_absorpt_correction_type multi-scan
_exptl_absorpt_process_details 'REQAB (Rigaku, 1998)'
_exptl_crystal_colour Colorless
_exptl_crystal_density_diffrn 1.532
_exptl_crystal_density_method "'not measured'"
_exptl_crystal_description Prism
_exptl_crystal_F_000 3040
_exptl_crystal_size_max 0.2
_exptl_crystal_size_mid 0.18
_exptl_crystal_size_min 0.14
_refine_diff_density_max 1.936
_refine_diff_density_min -1.576
_refine_diff_density_rms 0.132
_refine_ls_extinction_method none
_refine_ls_goodness_of_fit_ref 0.985
_refine_ls_hydrogen_treatment constr
_refine_ls_matrix_type full
_refine_ls_number_parameters 866
_refine_ls_number_reflns 11522
_refine_ls_number_restraints 291
_refine_ls_restrained_S_all 0.988
_refine_ls_R_factor_all 0.0977
_refine_ls_R_factor_gt 0.0576
_refine_ls_shift/su_max 0.002
_refine_ls_shift/su_mean 0.000
_refine_ls_structure_factor_coef Fsqd
_refine_ls_weighting_details 'w=1/[\s^2^(Fo^2^)+(0.0945P)^2^] where P=(Fo^2^+2Fc^2^)/3'
_refine_ls_weighting_scheme calc
_refine_ls_wR_factor_gt 0.1403
_refine_ls_wR_factor_ref 0.1600
_reflns_Friedel_coverage 0.000
_reflns_number_gt 7383
_reflns_number_total 11522
_reflns_threshold_expression 'I > 2\s(I)'
_cod_data_source_file c8nj02479k2.cif
_cod_data_source_block 1
_cod_depositor_comments 'Adding full bibliography for 7057603--7057605.cif.'
_cod_original_cell_volume 6549(3)
_cod_database_code 7057603
_shelx_shelxl_version_number 2016/6
_shelx_space_group_comment
;
The symmetry employed for this shelxl refinement is uniquely defined
by the following loop, which should always be used as a source of
symmetry information in preference to the above space-group names.
They are only intended as comments.
;
_shelx_estimated_absorpt_t_max 0.771
_shelx_estimated_absorpt_t_min 0.695
_olex2_refinement_description
;
1. Fixed Uiso
 At 1.2 times of:
  All C(H) groups, All N(H) groups, All O(H) groups
 At 1.5 times of:
  All C(H,H,H) groups
2. Restrained distances
 C36-C39 = C36-C39'
 1.52 with sigma of 0.01
 C46-Eu2
 3.6 with sigma of 0.02
3. Uiso/Uaniso restraints and constraints
C39 \\sim C40 \\sim C41 \\sim C42 \\sim C43 \\sim C44 \\sim C39' \\sim C40'
\\sim C41' \\sim C42' \\sim C43' \\sim C44': within 2A with sigma of 0.01 and
sigma for terminal atoms of 0.02
Uanis(C39) \\sim Ueq, Uanis(C40) \\sim Ueq, Uanis(C41) \\sim Ueq, Uanis(C42)
\\sim Ueq, Uanis(C43) \\sim Ueq, Uanis(C44) \\sim Ueq, Uanis(C39') \\sim Ueq,
Uanis(C40') \\sim Ueq, Uanis(C41') \\sim Ueq, Uanis(C42') \\sim Ueq,
Uanis(C43') \\sim Ueq, Uanis(C44') \\sim Ueq: with sigma of 0.01 and sigma for
terminal atoms of 0.02
Uanis(C64) \\sim Ueq, Uanis(C65) \\sim Ueq, Uanis(C66) \\sim Ueq, Uanis(C77)
\\sim Ueq, Uanis(C78) \\sim Ueq, Uanis(N7) \\sim Ueq: with sigma of 0.01 and
sigma for terminal atoms of 0.02
4. Others
 Fixed Sof: C39(0.5) C40(0.5) H40(0.5) C41(0.5) H41(0.5) C42(0.5) H42(0.5)
 C43(0.5) H43(0.5) C44(0.5) H44(0.5) C39'(0.5) C40'(0.5) H40'(0.5) C41'(0.5)
 H41'(0.5) C42'(0.5) H42'(0.5) C43'(0.5) H43'(0.5) C44'(0.5) H44'(0.5) N7(0.5)
 C77(0.5) C78(0.5) H78A(0.5) H78B(0.5) H78C(0.5)
5.a Riding coordinates:
 C78(H78A,H78B,H78C)
5.b Ternary CH refined with riding coordinates:
 O8(H8)
5.c Aromatic/amide H refined with riding coordinates:
 N2(H2), C3(H3), C4(H4), C7(H7), C8(H8A), C9(H9), C10(H10), C12(H12), C13(H13),
  C15(H15), C16(H16), C22(H22), C21(H21), C20(H20), C19(H19), C18(H18),
 C25(H25), C26(H26), C29(H29), C30(H30), C31(H31), C32(H32), C34(H34), C35(H35),
  C37(H37), C38(H38), C40(H40), C41(H41), C42(H42), C43(H43), C44(H44),
 C40'(H40'), C41'(H41'), C42'(H42'), C43'(H43'), C44'(H44'), C48(H48), C51(H51),
  C52(H52), C53(H53), C54(H54), C56(H56), C57(H57), C59(H59), C60(H60),
 C62(H62), C63(H63), C64(H64), C65(H65), C66(H66), C69(H69), C74(H74)
5.d Fitted hexagon refined as free rotating group:
 C17(C22,C21,C20,C19,C18), C39(C40,C41,C42,C43,C44), C49(C48,C47,C46,C45,C50),
 C61(C62,C63,C64,C65,C66)
5.e Idealised Me refined as rotating group:
 C67(H67A,H67B,H67C), C71(H71A,H71B,H71C), C72(H72A,H72B,H72C), C76(H76A,H76B,
 H76C)
;
_olex2_submission_special_instructions 'No special instructions were received'

loop_
_space_group_symop_operation_xyz
'x, y, z'
'-x, y+1/2, -z+1/2'
'-x, -y, -z'
'x, -y-1/2, z-1/2'

loop_
_atom_site_label
_atom_site_type_symbol
_atom_site_fract_x
_atom_site_fract_y
_atom_site_fract_z
_atom_site_U_iso_or_equiv
_atom_site_adp_type
_atom_site_occupancy
_atom_site_site_symmetry_order
_atom_site_calc_flag
_atom_site_refinement_flags_posn
_atom_site_refinement_flags_adp
_atom_site_refinement_flags_occupancy
_atom_site_disorder_assembly
_atom_site_disorder_group
Eu1 Eu 0.62452(2) 0.91307(2) 1.12962(2) 0.04700(15) Uani 1 1 d . . . . .
Eu2 Eu 0.55798(2) 0.97448(2) 0.93146(2) 0.04503(14) Uani 1 1 d D . . . .
O1 O 0.6365(3) 0.8865(2) 1.0044(3) 0.0538(14) Uani 1 1 d . . . . .
O2 O 0.6500(3) 1.0023(2) 1.0606(3) 0.0553(14) Uani 1 1 d . . . . .
O3 O 0.4404(3) 1.0033(2) 0.8248(3) 0.0481(13) Uani 1 1 d . . . . .
O4 O 0.6383(4) 0.8736(3) 1.2523(3) 0.0649(16) Uani 1 1 d . . . . .
O5 O 0.5436(4) 0.8240(3) 1.1078(4) 0.0645(16) Uani 1 1 d . . . . .
O6 O 0.6199(3) 1.0571(3) 0.8925(4) 0.0580(15) Uani 1 1 d . . . . .
O7 O 0.5986(4) 0.9416(3) 0.8281(3) 0.0596(15) Uani 1 1 d . . . . .
N1 N 0.7220(4) 0.8246(3) 1.1348(5) 0.067(2) Uani 1 1 d . . . . .
N2 N 0.8553(5) 0.7080(4) 0.9833(6) 0.092(3) Uani 1 1 d . . . . .
H2 H 0.876104 0.684207 1.024762 0.110 Uiso 1 1 calc R . . . .
N3 N 0.7510(4) 0.9722(3) 1.2046(4) 0.068(2) Uani 1 1 d . . . . .
N4 N 0.8494(5) 1.1847(4) 1.2429(6) 0.090(3) Uani 1 1 d . . . . .
N5 N 0.4668(4) 0.8838(3) 0.8682(4) 0.0458(15) Uani 1 1 d . . . . .
N6 N 0.2648(6) 0.8187(4) 0.6233(5) 0.093(3) Uani 1 1 d . . . . .
C1 C 0.7316(5) 0.8068(4) 1.0621(5) 0.058(2) Uani 1 1 d . . . . .
C2 C 0.6844(5) 0.8430(4) 0.9953(5) 0.065(2) Uani 1 1 d . . . . .
O8 O 0.5044(3) 0.9404(2) 1.0300(3) 0.0432(12) Uani 1 1 d . . . . .
H8 H 0.467374 0.904275 1.011857 0.052 Uiso 1 1 calc R . . . .
C3 C 0.6929(7) 0.8287(5) 0.9237(6) 0.084(3) Uani 1 1 d . . . . .
H3 H 0.659978 0.848919 0.877212 0.101 Uiso 1 1 calc R . . . .
C4 C 0.7484(7) 0.7857(5) 0.9195(7) 0.095(4) Uani 1 1 d . . . . .
H4 H 0.754825 0.779001 0.870320 0.114 Uiso 1 1 calc R . . . .
C5 C 0.7950(7) 0.7519(5) 0.9838(6) 0.081(3) Uani 1 1 d . . . . .
C6 C 0.7841(6) 0.7626(5) 1.0574(6) 0.073(3) Uani 1 1 d . . . . .
C7 C 0.8241(7) 0.7275(5) 1.1273(7) 0.084(3) Uani 1 1 d . . . . .
H7 H 0.860155 0.695220 1.127108 0.100 Uiso 1 1 calc R . . . .
C8 C 0.8092(6) 0.7417(4) 1.1935(6) 0.070(3) Uani 1 1 d . . . . .
H8A H 0.833054 0.718056 1.239955 0.084 Uiso 1 1 calc R . . . .
C9 C 0.7599(6) 0.7898(5) 1.1933(6) 0.076(3) Uani 1 1 d . . . . .
H9 H 0.752761 0.798664 1.241655 0.092 Uiso 1 1 calc R . . . .
C10 C 0.8802(6) 0.7017(5) 0.9267(6) 0.072(3) Uani 1 1 d . . . . .
H10 H 0.857054 0.726533 0.881256 0.087 Uiso 1 1 calc R . . . .
C11 C 0.9417(6) 0.6587(4) 0.9280(6) 0.070(3) Uani 1 1 d . . . . .
C12 C 0.9579(7) 0.6459(5) 0.8612(7) 0.088(3) Uani 1 1 d . . . . .
H12 H 0.927524 0.666326 0.813838 0.105 Uiso 1 1 calc R . . . .
C13 C 1.0167(7) 0.6046(5) 0.8595(7) 0.088(3) Uani 1 1 d . . . . .
H13 H 1.025251 0.596650 0.811605 0.106 Uiso 1 1 calc R . . . .
C14 C 1.0626(6) 0.5750(5) 0.9273(6) 0.076(3) Uani 1 1 d . . . . .
C15 C 1.0473(7) 0.5870(5) 0.9922(7) 0.096(4) Uani 1 1 d . . . . .
H15 H 1.078448 0.566759 1.039438 0.115 Uiso 1 1 calc R . . . .
C16 C 0.9873(8) 0.6285(5) 0.9947(7) 0.098(4) Uani 1 1 d . . . . .
H16 H 0.978423 0.635388 1.042754 0.117 Uiso 1 1 calc R . . . .
C17 C 1.1291(4) 0.5313(3) 0.9290(5) 0.082(3) Uani 1 1 d . . . . .
C22 C 1.1395(5) 0.4774(4) 0.9732(5) 0.105(4) Uani 1 1 d G . . . .
H22 H 1.103700 0.467824 1.000033 0.126 Uiso 1 1 calc R . . . .
C21 C 1.2023(6) 0.4375(3) 0.9782(5) 0.110(4) Uani 1 1 d G . . . .
H21 H 1.209384 0.400639 1.008471 0.132 Uiso 1 1 calc R . . . .
C20 C 1.2546(5) 0.4515(4) 0.9390(6) 0.125(5) Uani 1 1 d G . . . .
H20 H 1.297516 0.424254 0.942453 0.150 Uiso 1 1 calc R . . . .
C19 C 1.2442(5) 0.5055(5) 0.8948(6) 0.131(5) Uani 1 1 d G . . . .
H19 H 1.279964 0.515053 0.867996 0.157 Uiso 1 1 calc R . . . .
C18 C 1.1814(6) 0.5454(3) 0.8898(5) 0.114(4) Uani 1 1 d G . . . .
H18 H 1.174280 0.582239 0.859557 0.137 Uiso 1 1 calc R . . . .
C23 C 0.7508(5) 1.0339(4) 1.1764(5) 0.063(2) Uani 1 1 d . . . . .
C24 C 0.6956(5) 1.0480(4) 1.1006(5) 0.053(2) Uani 1 1 d . . . . .
C25 C 0.6933(5) 1.1069(4) 1.0719(5) 0.057(2) Uani 1 1 d . . . . .
H25 H 0.658634 1.116530 1.020159 0.068 Uiso 1 1 calc R . . . .
C26 C 0.7425(6) 1.1531(4) 1.1192(6) 0.073(3) Uani 1 1 d . . . . .
H26 H 0.738185 1.194276 1.099711 0.087 Uiso 1 1 calc R . . . .
C27 C 0.7964(5) 1.1406(5) 1.1924(6) 0.073(3) Uani 1 1 d . . . . .
C28 C 0.8030(6) 1.0793(4) 1.2204(7) 0.079(3) Uani 1 1 d . . . . .
C29 C 0.8599(6) 1.0603(5) 1.2937(6) 0.089(4) Uani 1 1 d . . . . .
H29 H 0.896501 1.089489 1.326200 0.107 Uiso 1 1 calc R . . . .
C30 C 0.8619(7) 1.0025(5) 1.3164(7) 0.098(4) Uani 1 1 d . . . . .
H30 H 0.902234 0.989235 1.363495 0.118 Uiso 1 1 calc R . . . .
C31 C 0.8042(7) 0.9598(4) 1.2710(7) 0.089(3) Uani 1 1 d . . . . .
H31 H 0.805083 0.919119 1.291334 0.106 Uiso 1 1 calc R . . . .
C32 C 0.8273(7) 1.2418(5) 1.2389(7) 0.092(4) Uani 1 1 d . . . . .
H32 H 0.773988 1.252635 1.207687 0.111 Uiso 1 1 calc R . . . .
C33 C 0.8829(7) 1.2902(5) 1.2818(7) 0.095(4) Uani 1 1 d . . . . .
C34 C 0.9623(7) 1.2763(5) 1.3260(8) 0.115(5) Uani 1 1 d . . . . .
H34 H 0.980408 1.234697 1.329738 0.138 Uiso 1 1 calc R . . . .
C35 C 1.0151(8) 1.3230(5) 1.3646(8) 0.122(5) Uani 1 1 d . . . . .
H35 H 1.068843 1.312004 1.394109 0.146 Uiso 1 1 calc R . . . .
C36 C 0.9933(8) 1.3839(5) 1.3619(7) 0.104(4) Uani 1 1 d D . . . .
C37 C 0.9112(9) 1.3977(5) 1.3213(7) 0.096(4) Uani 1 1 d . . . . .
H37 H 0.892171 1.438712 1.321465 0.115 Uiso 1 1 calc R . . . .
C38 C 0.8576(7) 1.3503(4) 1.2803(7) 0.087(3) Uani 1 1 d . . . . .
H38 H 0.803402 1.360423 1.251499 0.104 Uiso 1 1 calc R . . . .
C39 C 1.0665(7) 1.4260(5) 1.4041(8) 0.072(3) Uani 0.5 1 d D U P A 1
C40 C 1.1299(8) 1.4081(4) 1.4706(8) 0.081(3) Uani 0.5 1 d G U P A 1
H40 H 1.135071 1.366057 1.487113 0.098 Uiso 0.5 1 calc R . P A 1
C41 C 1.1857(7) 1.4516(6) 1.5130(7) 0.081(3) Uani 0.5 1 d G U P A 1
H41 H 1.229042 1.439362 1.558410 0.098 Uiso 0.5 1 calc R . P A 1
C42 C 1.1782(7) 1.5131(5) 1.4888(7) 0.079(3) Uani 0.5 1 d G U P A 1
H42 H 1.216334 1.542863 1.517781 0.094 Uiso 0.5 1 calc R . P A 1
C43 C 1.1148(8) 1.5310(4) 1.4223(8) 0.078(3) Uani 0.5 1 d G U P A 1
H43 H 1.109656 1.573060 1.405854 0.094 Uiso 0.5 1 calc R . P A 1
C44 C 1.0590(7) 1.4875(6) 1.3800(7) 0.075(3) Uani 0.5 1 d G U P A 1
H44 H 1.015684 1.499755 1.334556 0.090 Uiso 0.5 1 calc R . P A 1
C39' C 1.0351(12) 1.4389(7) 1.4085(11) 0.069(3) Uani 0.5 1 d D U P A 2
C40' C 1.1151(12) 1.4331(10) 1.4141(12) 0.069(3) Uani 0.5 1 d . U P A 2
H40' H 1.132841 1.400631 1.388937 0.083 Uiso 0.5 1 calc R . P A 2
C41' C 1.1673(13) 1.4785(9) 1.4592(12) 0.075(3) Uani 0.5 1 d . U P A 2
H41' H 1.222433 1.476917 1.465520 0.090 Uiso 0.5 1 calc R . P A 2
C42' C 1.1390(13) 1.5262(10) 1.4951(13) 0.077(3) Uani 0.5 1 d . U P A 2
H42' H 1.175270 1.555734 1.527340 0.092 Uiso 0.5 1 calc R . P A 2
C43' C 1.0567(12) 1.5302(9) 1.4834(12) 0.073(3) Uani 0.5 1 d . U P A 2
H43' H 1.035962 1.563429 1.504746 0.088 Uiso 0.5 1 calc R . P A 2
C44' C 1.0063(12) 1.4834(8) 1.4389(11) 0.068(3) Uani 0.5 1 d . U P A 2
H44' H 0.950770 1.484236 1.431017 0.081 Uiso 0.5 1 calc R . P A 2
C49 C 0.3154(4) 0.8660(2) 0.6696(3) 0.081(3) Uani 1 1 d . . . . .
C48 C 0.3062(4) 0.9275(3) 0.6455(3) 0.089(4) Uani 1 1 d G . . . .
H48 H 0.270140 0.938025 0.594707 0.107 Uiso 1 1 calc R . . . .
C47 C 0.3499(4) 0.97358(19) 0.6957(3) 0.076(3) Uani 1 1 d G . . . .
C46 C 0.4027(3) 0.9582(2) 0.7701(3) 0.062(2) Uani 1 1 d DG . . . .
C45 C 0.4119(3) 0.8967(2) 0.7942(3) 0.054(2) Uani 1 1 d G . . . .
C50 C 0.3682(4) 0.85059(17) 0.7439(3) 0.069(3) Uani 1 1 d G . . . .
C51 C 0.3767(6) 0.7897(4) 0.7751(6) 0.070(3) Uani 1 1 d . . . . .
H51 H 0.345223 0.757264 0.744195 0.084 Uiso 1 1 calc R . . . .
C52 C 0.4279(6) 0.7772(4) 0.8467(6) 0.070(3) Uani 1 1 d . . . . .
H52 H 0.433024 0.736104 0.866576 0.085 Uiso 1 1 calc R . . . .
C53 C 0.4742(5) 0.8252(4) 0.8926(5) 0.062(2) Uani 1 1 d . . . . .
H53 H 0.512147 0.815521 0.942846 0.074 Uiso 1 1 calc R . . . .
C54 C 0.2357(7) 0.8202(5) 0.5518(6) 0.094(4) Uani 1 1 d . . . . .
H54 H 0.251735 0.852356 0.524832 0.113 Uiso 1 1 calc R . . . .
C55 C 0.1762(8) 0.7741(5) 0.5046(7) 0.101(4) Uani 1 1 d . . . . .
C56 C 0.1430(8) 0.7790(6) 0.4256(8) 0.114(5) Uani 1 1 d . . . . .
H56 H 0.161269 0.810561 0.399507 0.137 Uiso 1 1 calc R . . . .
C57 C 0.0821(9) 0.7386(7) 0.3809(8) 0.125(5) Uani 1 1 d . . . . .
H57 H 0.062386 0.741938 0.325183 0.150 Uiso 1 1 calc R . . . .
C58 C 0.0512(8) 0.6951(5) 0.4160(7) 0.096(4) Uani 1 1 d . . . . .
C59 C 0.0890(10) 0.6909(6) 0.4929(9) 0.134(6) Uani 1 1 d . . . . .
H59 H 0.073735 0.657982 0.519343 0.160 Uiso 1 1 calc R . . . .
C60 C 0.1471(9) 0.7291(7) 0.5371(8) 0.126(5) Uani 1 1 d . . . . .
H60 H 0.167725 0.723759 0.592541 0.152 Uiso 1 1 calc R . . . .
C61 C -0.0155(5) 0.6544(3) 0.3673(4) 0.090(3) Uani 1 1 d . . . . .
C62 C -0.0154(5) 0.6315(4) 0.2958(5) 0.099(4) Uani 1 1 d G . . . .
H62 H 0.026234 0.642887 0.276959 0.119 Uiso 1 1 calc R . . . .
C63 C -0.0760(5) 0.5921(4) 0.2518(4) 0.104(4) Uani 1 1 d G . . . .
H63 H -0.075943 0.576470 0.202863 0.124 Uiso 1 1 calc R . . . .
C64 C -0.1369(5) 0.5755(4) 0.2793(6) 0.117(4) Uani 1 1 d G U . . .
H64 H -0.178372 0.548493 0.249200 0.141 Uiso 1 1 calc R . . . .
C65 C -0.1370(5) 0.5983(5) 0.3508(6) 0.149(6) Uani 1 1 d G U . . .
H65 H -0.178626 0.586932 0.369633 0.179 Uiso 1 1 calc R . . . .
C66 C -0.0763(6) 0.6377(4) 0.3948(5) 0.125(5) Uani 1 1 d G U . . .
H66 H -0.076450 0.653349 0.443731 0.150 Uiso 1 1 calc R . . . .
C67 C 0.6180(9) 0.8352(6) 1.3662(7) 0.113(4) Uani 1 1 d . . . . .
H67A H 0.675474 0.832944 1.396287 0.170 Uiso 1 1 calc GR . . . .
H67B H 0.590723 0.800195 1.380373 0.170 Uiso 1 1 calc GR . . . .
H67C H 0.596403 0.874085 1.378263 0.170 Uiso 1 1 calc GR . . . .
C68 C 0.6045(6) 0.8326(5) 1.2784(6) 0.072(3) Uani 1 1 d . . . . .
C69 C 0.5559(7) 0.7865(5) 1.2329(7) 0.085(3) Uani 1 1 d . . . . .
H69 H 0.539609 0.754354 1.259637 0.102 Uiso 1 1 calc R . . . .
C70 C 0.5298(6) 0.7837(4) 1.1531(7) 0.069(3) Uani 1 1 d . . . . .
C71 C 0.4729(9) 0.7327(6) 1.1086(8) 0.127(5) Uani 1 1 d . . . . .
H71A H 0.423974 0.751296 1.071938 0.190 Uiso 1 1 calc GR . . . .
H71B H 0.459328 0.706198 1.145959 0.190 Uiso 1 1 calc GR . . . .
H71C H 0.498828 0.707708 1.079179 0.190 Uiso 1 1 calc GR . . . .
C72 C 0.6619(9) 1.1369(5) 0.8282(8) 0.116(5) Uani 1 1 d . . . . .
H72A H 0.617298 1.163857 0.827295 0.175 Uiso 1 1 calc GR . . . .
H72B H 0.673000 1.142328 0.779359 0.175 Uiso 1 1 calc GR . . . .
H72C H 0.709565 1.147898 0.873086 0.175 Uiso 1 1 calc GR . . . .
C73 C 0.6399(7) 1.0702(5) 0.8355(8) 0.085(3) Uani 1 1 d . . . . .
C74 C 0.6408(10) 1.0280(6) 0.7773(8) 0.115(5) Uani 1 1 d . . . . .
H74 H 0.656479 1.042381 0.735357 0.138 Uiso 1 1 calc R . . . .
C75 C 0.6197(7) 0.9655(5) 0.7777(6) 0.076(3) Uani 1 1 d . . . . .
C76 C 0.6227(11) 0.9230(6) 0.7119(8) 0.132(6) Uani 1 1 d . . . . .
H76A H 0.668197 0.934467 0.696296 0.198 Uiso 1 1 calc GR . . . .
H76B H 0.572924 0.927117 0.666683 0.198 Uiso 1 1 calc GR . . . .
H76C H 0.628815 0.880005 0.730361 0.198 Uiso 1 1 calc GR . . . .
N7 N 0.3391(16) 0.6448(13) 0.8955(17) 0.133(9) Uani 0.5 1 d . U P . .
C77 C 0.3736(19) 0.6177(15) 0.9399(19) 0.112(9) Uani 0.5 1 d . U P . .
C78 C 0.443(3) 0.5812(17) 0.993(3) 0.196(16) Uani 0.5 1 d . U P . .
H78A H 0.431291 0.537209 0.981113 0.294 Uiso 0.5 1 d R . P . .
H78B H 0.448721 0.589239 1.047773 0.294 Uiso 0.5 1 d R . P . .
H78C H 0.492361 0.592319 0.984313 0.294 Uiso 0.5 1 d R . P . .

loop_
_atom_site_aniso_label
_atom_site_aniso_U_11
_atom_site_aniso_U_22
_atom_site_aniso_U_33
_atom_site_aniso_U_23
_atom_site_aniso_U_13
_atom_site_aniso_U_12
Eu1 0.0562(3) 0.0243(2) 0.0505(2) -0.00211(17) 0.00605(19) 0.00214(18)
Eu2 0.0515(2) 0.0284(2) 0.0479(2) -0.00291(17) 0.00811(18) 0.00214(18)
O1 0.060(3) 0.039(3) 0.054(3) 0.000(3) 0.009(3) 0.016(3)
O2 0.062(3) 0.029(3) 0.063(4) -0.004(3) 0.008(3) -0.004(3)
O3 0.062(3) 0.019(2) 0.050(3) -0.008(2) 0.001(3) 0.003(2)
O4 0.086(4) 0.040(3) 0.059(4) 0.005(3) 0.014(3) 0.002(3)
O5 0.072(4) 0.035(3) 0.078(4) -0.009(3) 0.015(3) -0.011(3)
O6 0.067(4) 0.040(3) 0.067(4) 0.002(3) 0.024(3) -0.004(3)
O7 0.074(4) 0.048(3) 0.058(4) -0.004(3) 0.024(3) 0.003(3)
N1 0.067(5) 0.050(4) 0.075(5) 0.020(4) 0.013(4) 0.012(4)
N2 0.098(6) 0.082(7) 0.091(7) 0.016(5) 0.028(6) 0.033(5)
N3 0.070(5) 0.046(4) 0.067(5) 0.000(4) -0.004(4) 0.014(4)
N4 0.086(6) 0.049(5) 0.107(7) -0.022(5) -0.001(5) -0.012(4)
N5 0.055(4) 0.021(3) 0.055(4) -0.005(3) 0.011(3) 0.003(3)
N6 0.110(7) 0.048(5) 0.082(6) -0.027(4) -0.014(5) 0.008(5)
C1 0.057(5) 0.050(5) 0.056(5) 0.006(4) 0.007(4) 0.011(4)
C2 0.063(5) 0.055(6) 0.063(6) 0.001(4) 0.006(5) 0.012(5)
O8 0.050(3) 0.025(3) 0.049(3) -0.010(2) 0.009(2) 0.000(2)
C3 0.120(9) 0.077(7) 0.053(6) 0.004(5) 0.027(6) 0.057(7)
C4 0.123(9) 0.089(8) 0.076(7) 0.020(6) 0.036(7) 0.046(8)
C5 0.098(7) 0.075(7) 0.069(6) 0.006(5) 0.026(6) 0.040(6)
C6 0.077(6) 0.062(6) 0.073(7) 0.002(5) 0.017(5) 0.019(5)
C7 0.094(7) 0.058(6) 0.089(8) 0.015(6) 0.020(6) 0.040(6)
C8 0.092(7) 0.042(5) 0.066(6) 0.010(4) 0.016(5) 0.032(5)
C9 0.087(7) 0.066(7) 0.064(6) -0.005(5) 0.011(5) 0.008(6)
C10 0.086(7) 0.062(6) 0.069(6) -0.004(5) 0.028(6) 0.018(6)
C11 0.081(6) 0.058(6) 0.064(6) -0.004(5) 0.018(5) 0.008(5)
C12 0.094(8) 0.085(8) 0.074(7) 0.001(6) 0.016(6) 0.024(7)
C13 0.098(8) 0.080(8) 0.084(8) 0.007(6) 0.028(7) 0.023(7)
C14 0.087(7) 0.066(7) 0.075(7) -0.007(5) 0.027(6) 0.007(6)
C15 0.113(9) 0.093(9) 0.074(7) 0.016(6) 0.023(7) 0.044(8)
C16 0.123(9) 0.099(9) 0.070(7) 0.010(6) 0.032(7) 0.046(8)
C17 0.104(8) 0.058(7) 0.080(7) -0.014(5) 0.028(6) 0.001(6)
C22 0.131(10) 0.075(8) 0.116(10) 0.018(7) 0.051(8) 0.036(8)
C21 0.138(11) 0.082(9) 0.118(10) 0.020(8) 0.052(9) 0.042(9)
C20 0.147(13) 0.077(9) 0.146(13) 0.019(9) 0.045(11) 0.046(9)
C19 0.135(12) 0.115(11) 0.159(14) 0.003(11) 0.071(11) 0.041(10)
C18 0.142(12) 0.087(9) 0.138(12) 0.018(8) 0.079(10) 0.028(9)
C23 0.056(5) 0.052(6) 0.064(5) -0.012(4) -0.004(4) 0.004(4)
C24 0.054(5) 0.034(4) 0.058(5) -0.004(4) 0.005(4) 0.002(4)
C25 0.053(5) 0.039(5) 0.069(5) -0.013(4) 0.008(4) -0.002(4)
C26 0.067(6) 0.037(5) 0.100(8) -0.005(5) 0.011(6) -0.004(4)
C27 0.059(5) 0.060(6) 0.086(7) -0.016(5) 0.006(5) -0.004(5)
C28 0.064(6) 0.041(6) 0.110(8) -0.009(5) 0.001(6) -0.001(5)
C29 0.085(7) 0.054(6) 0.087(7) -0.005(5) -0.022(6) 0.004(5)
C30 0.104(8) 0.050(6) 0.087(8) -0.002(5) -0.034(6) 0.002(6)
C31 0.099(8) 0.042(5) 0.090(8) 0.005(5) -0.011(6) 0.006(5)
C32 0.098(8) 0.046(6) 0.109(9) -0.015(6) 0.005(7) 0.006(6)
C33 0.097(8) 0.041(6) 0.120(9) -0.022(6) 0.003(7) 0.002(6)
C34 0.099(9) 0.055(7) 0.151(12) -0.037(7) -0.009(8) -0.007(6)
C35 0.121(10) 0.057(7) 0.138(11) -0.042(7) -0.018(8) -0.005(7)
C36 0.140(11) 0.056(7) 0.090(8) -0.023(6) 0.006(8) -0.021(8)
C37 0.152(12) 0.039(6) 0.099(9) -0.014(6) 0.048(9) -0.013(7)
C38 0.111(8) 0.044(6) 0.099(8) -0.014(5) 0.029(7) -0.007(6)
C39 0.077(5) 0.059(5) 0.074(5) -0.009(4) 0.021(4) -0.001(5)
C40 0.081(5) 0.069(5) 0.084(5) -0.007(4) 0.016(4) -0.003(4)
C41 0.080(5) 0.073(5) 0.084(5) -0.007(4) 0.019(4) -0.003(4)
C42 0.078(5) 0.074(5) 0.081(5) -0.006(5) 0.025(5) -0.005(5)
C43 0.077(5) 0.072(5) 0.081(5) -0.006(4) 0.023(4) -0.005(4)
C44 0.076(5) 0.066(4) 0.078(4) -0.005(4) 0.023(4) -0.004(4)
C39' 0.072(5) 0.062(5) 0.071(5) -0.005(4) 0.024(4) -0.004(4)
C40' 0.072(5) 0.063(4) 0.074(4) -0.004(4) 0.027(4) -0.006(4)
C41' 0.075(4) 0.067(4) 0.079(4) -0.006(4) 0.023(4) -0.004(4)
C42' 0.078(5) 0.068(5) 0.079(5) -0.008(4) 0.021(4) -0.004(5)
C43' 0.074(5) 0.065(5) 0.075(5) -0.005(5) 0.020(5) -0.004(5)
C44' 0.073(5) 0.058(5) 0.070(5) -0.005(4) 0.023(4) -0.003(5)
C49 0.090(7) 0.055(6) 0.073(7) -0.028(5) -0.001(6) 0.011(5)
C48 0.128(9) 0.041(5) 0.063(6) -0.013(4) -0.011(6) 0.022(6)
C47 0.097(7) 0.052(6) 0.059(6) -0.017(5) 0.002(5) 0.009(5)
C46 0.083(6) 0.040(5) 0.051(5) -0.010(4) 0.009(5) 0.017(4)
C45 0.063(5) 0.035(5) 0.060(5) -0.009(4) 0.016(4) -0.003(4)
C50 0.078(6) 0.043(5) 0.068(6) -0.020(4) 0.002(5) 0.010(5)
C51 0.079(6) 0.036(5) 0.075(6) -0.014(4) 0.001(5) 0.002(4)
C52 0.082(6) 0.028(4) 0.086(7) -0.013(4) 0.010(6) 0.003(4)
C53 0.067(6) 0.041(5) 0.066(6) -0.007(4) 0.009(5) -0.001(4)
C54 0.114(9) 0.063(7) 0.065(7) -0.013(5) -0.018(6) -0.002(6)
C55 0.132(10) 0.054(7) 0.076(8) -0.017(6) -0.015(7) 0.016(7)
C56 0.123(10) 0.083(8) 0.098(9) -0.014(7) -0.012(8) -0.015(8)
C57 0.127(11) 0.112(11) 0.092(9) -0.040(9) -0.017(8) -0.015(9)
C58 0.125(10) 0.060(7) 0.071(7) 0.000(6) -0.005(7) -0.011(7)
C59 0.170(14) 0.074(8) 0.105(10) -0.015(7) -0.018(10) -0.035(9)
C60 0.157(13) 0.083(9) 0.092(9) -0.017(8) -0.016(9) -0.020(9)
C61 0.106(9) 0.067(7) 0.071(7) -0.003(6) -0.004(6) 0.009(6)
C62 0.103(9) 0.083(8) 0.085(8) -0.012(7) -0.002(7) -0.003(7)
C63 0.106(9) 0.075(8) 0.096(9) -0.007(7) -0.007(7) -0.013(7)
C64 0.116(8) 0.101(8) 0.119(8) 0.013(7) 0.020(7) -0.003(7)
C65 0.145(9) 0.140(9) 0.158(10) -0.025(8) 0.048(8) -0.011(8)
C66 0.132(8) 0.111(8) 0.124(8) -0.025(7) 0.034(7) -0.014(7)
C67 0.155(12) 0.104(10) 0.080(8) 0.008(7) 0.043(8) -0.025(9)
C68 0.091(7) 0.044(6) 0.080(7) 0.013(5) 0.028(6) 0.018(5)
C69 0.118(9) 0.053(6) 0.090(8) 0.011(6) 0.044(7) -0.023(6)
C70 0.088(7) 0.030(5) 0.092(8) -0.007(5) 0.034(6) -0.010(5)
C71 0.182(14) 0.074(8) 0.123(11) -0.020(7) 0.052(10) -0.075(9)
C72 0.182(13) 0.055(7) 0.153(12) 0.015(7) 0.109(11) -0.012(8)
C73 0.105(8) 0.054(6) 0.108(9) 0.016(6) 0.053(8) 0.011(6)
C74 0.199(15) 0.081(9) 0.111(10) -0.007(7) 0.113(11) -0.016(9)
C75 0.112(8) 0.057(6) 0.069(6) -0.002(5) 0.046(6) -0.003(6)
C76 0.234(18) 0.089(9) 0.102(10) -0.020(7) 0.094(12) -0.038(11)
N7 0.131(15) 0.125(15) 0.132(15) 0.010(13) 0.032(13) -0.013(13)
C77 0.116(12) 0.101(12) 0.110(12) -0.010(9) 0.030(9) -0.012(9)
C78 0.22(2) 0.14(2) 0.18(2) -0.035(17) 0.007(16) 0.004(17)

loop_
_atom_type_symbol
_atom_type_description
_atom_type_scat_dispersion_real
_atom_type_scat_dispersion_imag
_atom_type_scat_source
C C 0.0033 0.0016 'International Tables Vol C Tables 4.2.6.8 and 6.1.1.4'
H H 0.0000 0.0000 'International Tables Vol C Tables 4.2.6.8 and 6.1.1.4'
Eu Eu -0.1578 3.6682 'International Tables Vol C Tables 4.2.6.8 and 6.1.1.4'
N N 0.0061 0.0033 'International Tables Vol C Tables 4.2.6.8 and 6.1.1.4'
O O 0.0106 0.0060 'International Tables Vol C Tables 4.2.6.8 and 6.1.1.4'

loop_
_geom_angle_atom_site_label_1
_geom_angle_atom_site_label_2
_geom_angle_atom_site_label_3
_geom_angle
_geom_angle_site_symmetry_1
_geom_angle_site_symmetry_3
Eu2 Eu1 Eu2 62.459(13) . 3_677
O1 Eu1 Eu2 42.37(12) . .
O1 Eu1 Eu2 102.59(12) . 3_677
O1 Eu1 O2 67.05(18) . .
O1 Eu1 O3 134.43(17) . 3_677
O1 Eu1 N1 65.0(2) . .
O1 Eu1 N3 105.7(2) . .
O2 Eu1 Eu2 69.28(13) . 3_677
O2 Eu1 Eu2 41.59(12) . .
O2 Eu1 O3 77.49(18) . 3_677
O2 Eu1 N1 111.4(2) . .
O2 Eu1 N3 65.5(2) . .
O3 Eu1 Eu2 92.06(12) 3_677 .
O3 Eu1 Eu2 35.72(11) 3_677 3_677
O3 Eu1 N1 159.3(2) 3_677 .
O3 Eu1 N3 83.3(2) 3_677 .
O4 Eu1 Eu2 167.80(16) . .
O4 Eu1 Eu2 107.51(15) . 3_677
O4 Eu1 O1 143.14(19) . .
O4 Eu1 O2 144.3(2) . .
O4 Eu1 O3 81.37(19) . 3_677
O4 Eu1 O5 73.4(2) . .
O4 Eu1 N1 81.2(2) . .
O4 Eu1 N3 83.8(2) . .
O4 Eu1 O8 126.6(2) . .
O5 Eu1 Eu2 93.43(15) . 3_677
O5 Eu1 Eu2 99.35(16) . .
O5 Eu1 O1 84.1(2) . .
O5 Eu1 O2 140.9(2) . .
O5 Eu1 O3 109.1(2) . 3_677
O5 Eu1 N1 76.4(2) . .
O5 Eu1 N3 151.7(2) . .
N1 Eu1 Eu2 164.39(18) . 3_677
N1 Eu1 Eu2 107.01(18) . .
N3 Eu1 Eu2 105.72(18) . .
N3 Eu1 Eu2 109.68(16) . 3_677
N3 Eu1 N1 83.7(2) . .
O8 Eu1 Eu2 34.62(11) . 3_677
O8 Eu1 Eu2 41.23(13) . .
O8 Eu1 O1 72.06(17) . .
O8 Eu1 O2 71.78(17) . .
O8 Eu1 O3 70.25(16) . 3_677
O8 Eu1 O5 74.60(19) . .
O8 Eu1 N1 129.9(2) . .
O8 Eu1 N3 133.6(2) . .
Eu1 Eu2 Eu1 117.543(13) . 3_677
Eu1 Eu2 Eu2 55.332(16) 3_677 3_677
Eu1 Eu2 Eu2 62.211(18) . 3_677
O1 Eu2 Eu1 41.72(13) . .
O1 Eu2 Eu1 153.85(14) . 3_677
O1 Eu2 Eu2 101.73(13) . 3_677
O1 Eu2 N5 78.59(19) . .
O2 Eu2 Eu1 109.71(13) . 3_677
O2 Eu2 Eu1 41.71(13) . .
O2 Eu2 Eu2 69.15(14) . 3_677
O2 Eu2 O1 66.65(18) . .
O2 Eu2 N5 137.51(19) . .
O3 Eu2 Eu1 142.33(14) . .
O3 Eu2 Eu1 36.63(12) . 3_677
O3 Eu2 Eu2 86.19(13) . 3_677
O3 Eu2 O1 144.39(17) . .
O3 Eu2 O2 145.83(17) . .
O3 Eu2 N5 65.99(18) . .
O3 Eu2 O8 102.59(18) . .
O6 Eu2 Eu1 82.72(14) . 3_677
O6 Eu2 Eu1 123.71(15) . .
O6 Eu2 Eu2 112.85(15) . 3_677
O6 Eu2 O1 120.9(2) . .
O6 Eu2 O2 82.6(2) . .
O6 Eu2 O3 85.95(19) . .
O6 Eu2 O7 71.2(2) . .
O6 Eu2 N5 138.2(2) . .
O6 Eu2 O8 79.42(19) . 3_677
O6 Eu2 O8 143.86(18) . .
O7 Eu2 Eu1 114.88(14) . 3_677
O7 Eu2 Eu1 126.74(14) . .
O7 Eu2 Eu2 167.09(14) . 3_677
O7 Eu2 O1 85.45(19) . .
O7 Eu2 O2 123.8(2) . .
O7 Eu2 O3 81.85(19) . .
O7 Eu2 N5 74.5(2) . .
O7 Eu2 O8 140.91(19) . 3_677
O7 Eu2 O8 144.28(18) . .
N5 Eu2 Eu1 95.88(14) . .
N5 Eu2 Eu1 90.75(14) . 3_677
N5 Eu2 Eu2 96.21(15) . 3_677
O8 Eu2 Eu1 90.93(12) 3_677 .
O8 Eu2 Eu1 34.11(11) 3_677 3_677
O8 Eu2 Eu1 39.74(11) . .
O8 Eu2 Eu1 83.95(11) . 3_677
O8 Eu2 Eu2 35.07(11) . 3_677
O8 Eu2 Eu2 35.80(12) 3_677 3_677
O8 Eu2 O1 70.31(17) . .
O8 Eu2 O1 132.62(17) 3_677 .
O8 Eu2 O2 75.63(17) 3_677 .
O8 Eu2 O2 70.66(18) . .
O8 Eu2 O3 70.66(16) 3_677 .
O8 Eu2 N5 115.93(18) 3_677 .
O8 Eu2 N5 75.23(19) . .
O8 Eu2 O8 70.87(19) 3_677 .
Eu1 O1 Eu2 95.91(18) . .
C2 O1 Eu1 123.9(5) . .
C2 O1 Eu2 139.1(5) . .
Eu2 O2 Eu1 96.70(18) . .
C24 O2 Eu1 119.9(5) . .
C24 O2 Eu2 142.8(5) . .
Eu2 O3 Eu1 107.65(18) . 3_677
C46 O3 Eu1 126.5(4) . 3_677
C46 O3 Eu2 117.9(3) . .
C68 O4 Eu1 136.0(6) . .
C70 O5 Eu1 133.8(6) . .
C73 O6 Eu2 137.1(7) . .
C75 O7 Eu2 137.4(6) . .
C1 N1 Eu1 117.4(5) . .
C9 N1 Eu1 128.5(7) . .
C9 N1 C1 113.8(8) . .
C5 N2 H2 118.2 . .
C10 N2 H2 118.2 . .
C10 N2 C5 123.7(9) . .
C23 N3 Eu1 112.8(5) . .
C31 N3 Eu1 129.1(7) . .
C31 N3 C23 116.3(8) . .
C32 N4 C27 118.8(9) . .
C45 N5 Eu2 113.9(4) . .
C53 N5 Eu2 127.4(5) . .
C53 N5 C45 117.9(6) . .
C54 N6 C49 123.7(10) . .
N1 C1 C2 113.9(8) . .
C6 C1 N1 123.3(8) . .
C6 C1 C2 122.8(9) . .
O1 C2 C1 119.7(8) . .
O1 C2 C3 124.1(8) . .
C3 C2 C1 116.3(8) . .
Eu1 O8 Eu2 99.03(18) . .
Eu1 O8 Eu2 111.28(18) . 3_677
Eu1 O8 H8 112.2 . .
Eu2 O8 Eu2 109.13(19) 3_677 .
Eu2 O8 H8 112.2 3_677 .
Eu2 O8 H8 112.2 . .
C2 C3 H3 119.5 . .
C4 C3 C2 121.0(9) . .
C4 C3 H3 119.5 . .
C3 C4 H4 118.6 . .
C3 C4 C5 122.7(10) . .
C5 C4 H4 118.6 . .
C4 C5 N2 125.0(10) . .
C4 C5 C6 117.7(9) . .
C6 C5 N2 117.2(9) . .
C1 C6 C5 119.4(9) . .
C1 C6 C7 117.1(9) . .
C5 C6 C7 123.5(9) . .
C6 C7 H7 120.8 . .
C8 C7 C6 118.4(9) . .
C8 C7 H7 120.8 . .
C7 C8 H8A 120.1 . .
C7 C8 C9 119.7(9) . .
C9 C8 H8A 120.1 . .
N1 C9 C8 127.1(10) . .
N1 C9 H9 116.4 . .
C8 C9 H9 116.4 . .
N2 C10 H10 118.6 . .
N2 C10 C11 122.9(10) . .
C11 C10 H10 118.6 . .
C12 C11 C10 121.0(9) . .
C16 C11 C10 122.6(10) . .
C16 C11 C12 116.4(10) . .
C11 C12 H12 118.5 . .
C11 C12 C13 123.0(10) . .
C13 C12 H12 118.5 . .
C12 C13 H13 120.0 . .
C14 C13 C12 120.0(11) . .
C14 C13 H13 120.0 . .
C13 C14 C17 121.9(10) . .
C15 C14 C13 117.5(10) . .
C15 C14 C17 120.6(10) . .
C14 C15 H15 118.4 . .
C14 C15 C16 123.2(11) . .
C16 C15 H15 118.4 . .
C11 C16 C15 119.9(11) . .
C11 C16 H16 120.1 . .
C15 C16 H16 120.1 . .
C22 C17 C14 118.8(7) . .
C22 C17 C18 120.0 . .
C18 C17 C14 121.1(7) . .
C17 C22 H22 120.0 . .
C21 C22 C17 120.0 . .
C21 C22 H22 120.0 . .
C22 C21 H21 120.0 . .
C20 C21 C22 120.0 . .
C20 C21 H21 120.0 . .
C21 C20 H20 120.0 . .
C21 C20 C19 120.0 . .
C19 C20 H20 120.0 . .
C20 C19 H19 120.0 . .
C20 C19 C18 120.0 . .
C18 C19 H19 120.0 . .
C17 C18 H18 120.0 . .
C19 C18 C17 120.0 . .
C19 C18 H18 120.0 . .
C24 C23 N3 117.6(7) . .
C28 C23 N3 122.2(8) . .
C28 C23 C24 120.2(9) . .
O2 C24 C23 117.3(7) . .
O2 C24 C25 123.5(7) . .
C25 C24 C23 119.2(7) . .
C24 C25 H25 120.1 . .
C24 C25 C26 119.8(8) . .
C26 C25 H25 120.1 . .
C25 C26 H26 119.0 . .
C27 C26 C25 122.0(9) . .
C27 C26 H26 119.0 . .
C26 C27 N4 125.2(9) . .
C26 C27 C28 118.6(9) . .
C28 C27 N4 116.2(9) . .
C23 C28 C27 119.9(9) . .
C23 C28 C29 116.6(9) . .
C27 C28 C29 123.5(9) . .
C28 C29 H29 120.0 . .
C30 C29 C28 120.0(9) . .
C30 C29 H29 120.0 . .
C29 C30 H30 119.8 . .
C29 C30 C31 120.3(10) . .
C31 C30 H30 119.8 . .
N3 C31 C30 124.3(9) . .
N3 C31 H31 117.8 . .
C30 C31 H31 117.8 . .
N4 C32 H32 119.5 . .
N4 C32 C33 121.1(10) . .
C33 C32 H32 119.5 . .
C34 C33 C32 121.1(9) . .
C38 C33 C32 120.5(11) . .
C38 C33 C34 118.4(10) . .
C33 C34 H34 119.7 . .
C35 C34 C33 120.5(11) . .
C35 C34 H34 119.7 . .
C34 C35 H35 118.5 . .
C36 C35 C34 123.0(12) . .
C36 C35 H35 118.5 . .
C35 C36 C37 116.5(9) . .
C35 C36 C39 111.5(12) . .
C35 C36 C39' 131.7(13) . .
C37 C36 C39 132.0(11) . .
C37 C36 C39' 110.3(13) . .
C36 C37 H37 119.8 . .
C38 C37 C36 120.3(10) . .
C38 C37 H37 119.8 . .
C33 C38 C37 121.0(12) . .
C33 C38 H38 119.5 . .
C37 C38 H38 119.5 . .
C40 C39 C36 123.6(9) . .
C40 C39 C44 120.0 . .
C44 C39 C36 115.5(9) . .
C39 C40 H40 120.0 . .
C39 C40 C41 120.0 . .
C41 C40 H40 120.0 . .
C40 C41 H41 120.0 . .
C40 C41 C42 120.0 . .
C42 C41 H41 120.0 . .
C41 C42 H42 120.0 . .
C41 C42 C43 120.0 . .
C43 C42 H42 120.0 . .
C42 C43 H43 120.0 . .
C42 C43 C44 120.0 . .
C44 C43 H43 120.0 . .
C39 C44 H44 120.0 . .
C43 C44 C39 120.0 . .
C43 C44 H44 120.0 . .
C40' C39' C36 105.3(15) . .
C44' C39' C36 129.4(18) . .
C44' C39' C40' 125.3(15) . .
C39' C40' H40' 122.2 . .
C39' C40' C41' 115.6(18) . .
C41' C40' H40' 122.2 . .
C40' C41' H41' 119.6 . .
C40' C41' C42' 121(2) . .
C42' C41' H41' 119.6 . .
C41' C42' H42' 120.1 . .
C41' C42' C43' 120(2) . .
C43' C42' H42' 120.1 . .
C42' C43' H43' 121.1 . .
C44' C43' C42' 117.8(19) . .
C44' C43' H43' 121.1 . .
C39' C44' C43' 120.6(19) . .
C39' C44' H44' 119.7 . .
C43' C44' H44' 119.7 . .
C48 C49 N6 121.2(5) . .
C48 C49 C50 120.0 . .
C50 C49 N6 118.4(5) . .
C49 C48 H48 120.0 . .
C49 C48 C47 120.0 . .
C47 C48 H48 120.0 . .
C46 C47 C48 120.0 . .
O3 C46 C47 121.5(4) . .
O3 C46 C45 118.1(4) . .
C47 C46 C45 120.0 . .
N5 C45 C46 117.6(4) . .
N5 C45 C50 122.4(4) . .
C50 C45 C46 120.0 . .
C49 C50 C51 123.4(5) . .
C45 C50 C49 120.0 . .
C45 C50 C51 116.4(5) . .
C50 C51 H51 119.3 . .
C52 C51 C50 121.4(8) . .
C52 C51 H51 119.3 . .
C51 C52 H52 120.3 . .
C51 C52 C53 119.4(9) . .
C53 C52 H52 120.3 . .
N5 C53 C52 122.3(8) . .
N5 C53 H53 118.8 . .
C52 C53 H53 118.8 . .
N6 C54 H54 118.4 . .
N6 C54 C55 123.3(12) . .
C55 C54 H54 118.4 . .
C56 C55 C54 121.3(13) . .
C60 C55 C54 122.9(11) . .
C60 C55 C56 115.6(12) . .
C55 C56 H56 119.1 . .
C55 C56 C57 121.9(15) . .
C57 C56 H56 119.1 . .
C56 C57 H57 119.5 . .
C58 C57 C56 121.0(13) . .
C58 C57 H57 119.5 . .
C57 C58 C61 120.0(10) . .
C59 C58 C57 113.7(13) . .
C59 C58 C61 126.2(13) . .
C58 C59 H59 116.9 . .
C58 C59 C60 126.1(15) . .
C60 C59 H59 116.9 . .
C55 C60 C59 121.3(14) . .
C55 C60 H60 119.4 . .
C59 C60 H60 119.4 . .
C62 C61 C58 120.0(8) . .
C62 C61 C66 120.0 . .
C66 C61 C58 119.9(8) . .
C61 C62 H62 120.0 . .
C63 C62 C61 120.0 . .
C63 C62 H62 120.0 . .
C62 C63 H63 120.0 . .
C64 C63 C62 120.0 . .
C64 C63 H63 120.0 . .
C63 C64 H64 120.0 . .
C63 C64 C65 120.0 . .
C65 C64 H64 120.0 . .
C64 C65 H65 120.0 . .
C66 C65 C64 120.0 . .
C66 C65 H65 120.0 . .
C61 C66 H66 120.0 . .
C65 C66 C61 120.0 . .
C65 C66 H66 120.0 . .
H67A C67 H67B 109.5 . .
H67A C67 H67C 109.5 . .
H67B C67 H67C 109.5 . .
C68 C67 H67A 109.5 . .
C68 C67 H67B 109.5 . .
C68 C67 H67C 109.5 . .
O4 C68 C67 116.5(10) . .
O4 C68 C69 124.4(10) . .
C69 C68 C67 119.1(10) . .
C68 C69 H69 117.3 . .
C70 C69 C68 125.3(9) . .
C70 C69 H69 117.3 . .
O5 C70 C69 125.6(9) . .
O5 C70 C71 113.1(10) . .
C69 C70 C71 121.0(10) . .
C70 C71 H71A 109.5 . .
C70 C71 H71B 109.5 . .
C70 C71 H71C 109.5 . .
H71A C71 H71B 109.5 . .
H71A C71 H71C 109.5 . .
H71B C71 H71C 109.5 . .
H72A C72 H72B 109.5 . .
H72A C72 H72C 109.5 . .
H72B C72 H72C 109.5 . .
C73 C72 H72A 109.5 . .
C73 C72 H72B 109.5 . .
C73 C72 H72C 109.5 . .
O6 C73 C72 116.8(10) . .
O6 C73 C74 124.3(10) . .
C74 C73 C72 118.9(11) . .
C73 C74 H74 118.3 . .
C73 C74 C75 123.3(10) . .
C75 C74 H74 118.3 . .
O7 C75 C74 124.4(9) . .
O7 C75 C76 116.0(9) . .
C74 C75 C76 119.6(10) . .
C75 C76 H76A 109.5 . .
C75 C76 H76B 109.5 . .
C75 C76 H76C 109.5 . .
H76A C76 H76B 109.5 . .
H76A C76 H76C 109.5 . .
H76B C76 H76C 109.5 . .
N7 C77 C78 162(4) . .
C77 C78 H78A 108.0 . .
C77 C78 H78B 109.5 . .
C77 C78 H78C 110.8 . .
H78A C78 H78B 109.5 . .
H78A C78 H78C 109.5 . .
H78B C78 H78C 109.5 . .

loop_
_geom_bond_atom_site_label_1
_geom_bond_atom_site_label_2
_geom_bond_distance
_geom_bond_site_symmetry_2
Eu1 Eu2 3.6238(9) .
Eu1 Eu2 3.8979(8) 3_677
Eu1 O1 2.424(5) .
Eu1 O2 2.428(5) .
Eu1 O3 2.441(5) 3_677
Eu1 O4 2.316(6) .
Eu1 O5 2.353(6) .
Eu1 N1 2.561(7) .
Eu1 N3 2.535(7) .
Eu1 O8 2.346(5) .
Eu2 Eu2 3.9068(10) 3_677
Eu2 O1 2.455(5) .
Eu2 O2 2.422(5) .
Eu2 O3 2.388(5) .
Eu2 O6 2.333(6) .
Eu2 O7 2.343(6) .
Eu2 N5 2.549(6) .
Eu2 O8 2.419(5) .
Eu2 O8 2.376(5) 3_677
O1 C2 1.318(10) .
O2 C24 1.323(9) .
O3 C46 1.386(6) .
O4 C68 1.253(11) .
O5 C70 1.280(11) .
O6 C73 1.239(12) .
O7 C75 1.219(11) .
N1 C1 1.441(11) .
N1 C9 1.283(11) .
N2 H2 0.8800 .
N2 C5 1.436(12) .
N2 C10 1.258(12) .
N3 C23 1.428(11) .
N3 C31 1.276(12) .
N4 C27 1.426(11) .
N4 C32 1.290(12) .
N5 C45 1.388(7) .
N5 C53 1.332(10) .
N6 C49 1.427(9) .
N6 C54 1.219(12) .
C1 C2 1.441(11) .
C1 C6 1.360(12) .
C2 C3 1.394(13) .
O8 H8 1.0000 .
C3 H3 0.9500 .
C3 C4 1.378(13) .
C4 H4 0.9500 .
C4 C5 1.382(14) .
C5 C6 1.435(14) .
C6 C7 1.435(13) .
C7 H7 0.9500 .
C7 C8 1.352(14) .
C8 H8A 0.9500 .
C8 C9 1.361(13) .
C9 H9 0.9500 .
C10 H10 0.9500 .
C10 C11 1.431(13) .
C11 C12 1.369(14) .
C11 C16 1.367(14) .
C12 H12 0.9500 .
C12 C13 1.384(15) .
C13 H13 0.9500 .
C13 C14 1.375(14) .
C14 C15 1.324(14) .
C14 C17 1.505(12) .
C15 H15 0.9500 .
C15 C16 1.408(15) .
C16 H16 0.9500 .
C17 C22 1.3900 .
C17 C18 1.3900 .
C22 H22 0.9500 .
C22 C21 1.3900 .
C21 H21 0.9500 .
C21 C20 1.3900 .
C20 H20 0.9500 .
C20 C19 1.3900 .
C19 H19 0.9500 .
C19 C18 1.3900 .
C18 H18 0.9500 .
C23 C24 1.418(11) .
C23 C28 1.396(12) .
C24 C25 1.370(12) .
C25 H25 0.9500 .
C25 C26 1.405(12) .
C26 H26 0.9500 .
C26 C27 1.368(13) .
C27 C28 1.408(13) .
C28 C29 1.424(14) .
C29 H29 0.9500 .
C29 C30 1.312(14) .
C30 H30 0.9500 .
C30 C31 1.412(14) .
C31 H31 0.9500 .
C32 H32 0.9500 .
C32 C33 1.465(14) .
C33 C34 1.394(15) .
C33 C38 1.372(14) .
C34 H34 0.9500 .
C34 C35 1.389(15) .
C35 H35 0.9500 .
C35 C36 1.369(16) .
C36 C37 1.422(17) .
C36 C39 1.555(9) .
C36 C39' 1.496(10) .
C37 H37 0.9500 .
C37 C38 1.420(15) .
C38 H38 0.9500 .
C39 C40 1.3900 .
C39 C44 1.3900 .
C40 H40 0.9500 .
C40 C41 1.3900 .
C41 H41 0.9500 .
C41 C42 1.3900 .
C42 H42 0.9500 .
C42 C43 1.3900 .
C43 H43 0.9500 .
C43 C44 1.3900 .
C44 H44 0.9500 .
C39' C40' 1.40(3) .
C39' C44' 1.30(2) .
C40' H40' 0.9500 .
C40' C41' 1.40(3) .
C41' H41' 0.9500 .
C41' C42' 1.40(3) .
C42' H42' 0.9500 .
C42' C43' 1.41(3) .
C43' H43' 0.9500 .
C43' C44' 1.41(3) .
C44' H44' 0.9500 .
C49 C48 1.3900 .
C49 C50 1.3900 .
C48 H48 0.9500 .
C48 C47 1.3900 .
C47 C46 1.3900 .
C46 C45 1.3900 .
C45 C50 1.3900 .
C50 C51 1.418(10) .
C51 H51 0.9500 .
C51 C52 1.329(12) .
C52 H52 0.9500 .
C52 C53 1.404(11) .
C53 H53 0.9500 .
C54 H54 0.9500 .
C54 C55 1.487(15) .
C55 C56 1.352(16) .
C55 C60 1.333(19) .
C56 H56 0.9500 .
C56 C57 1.408(16) .
C57 H57 0.9500 .
C57 C58 1.356(19) .
C58 C59 1.325(16) .
C58 C61 1.496(13) .
C59 H59 0.9500 .
C59 C60 1.347(17) .
C60 H60 0.9500 .
C61 C62 1.3900 .
C61 C66 1.3900 .
C62 H62 0.9500 .
C62 C63 1.3900 .
C63 H63 0.9500 .
C63 C64 1.3900 .
C64 H64 0.9500 .
C64 C65 1.3900 .
C65 H65 0.9500 .
C65 C66 1.3900 .
C66 H66 0.9500 .
C67 H67A 0.9800 .
C67 H67B 0.9800 .
C67 H67C 0.9800 .
C67 C68 1.528(15) .
C68 C69 1.386(14) .
C69 H69 0.9500 .
C69 C70 1.359(14) .
C70 C71 1.525(14) .
C71 H71A 0.9800 .
C71 H71B 0.9800 .
C71 H71C 0.9800 .
C72 H72A 0.9800 .
C72 H72B 0.9800 .
C72 H72C 0.9800 .
C72 C73 1.511(14) .
C73 C74 1.401(16) .
C74 H74 0.9500 .
C74 C75 1.401(15) .
C75 C76 1.522(15) .
C76 H76A 0.9800 .
C76 H76B 0.9800 .
C76 H76C 0.9800 .
N7 C77 1.01(3) .
C77 C78 1.50(5) .
C78 H78A 0.9799 .
C78 H78B 0.9799 .
C78 H78C 0.9800 .

loop_
_geom_torsion_atom_site_label_1
_geom_torsion_atom_site_label_2
_geom_torsion_atom_site_label_3
_geom_torsion_atom_site_label_4
_geom_torsion
_geom_torsion_site_symmetry_1
Eu1 O1 C2 C1 1.9(11) .
Eu1 O1 C2 C3 -178.3(8) .
Eu1 O2 C24 C23 23.1(10) .
Eu1 O2 C24 C25 -158.6(7) .
Eu1 O3 C46 C47 54.4(6) 3_677
Eu1 O3 C46 C45 -118.5(4) 3_677
Eu1 O4 C68 C67 -162.8(8) .
Eu1 O4 C68 C69 16.3(15) .
Eu1 O5 C70 C69 7.0(16) .
Eu1 O5 C70 C71 -178.4(8) .
Eu1 N1 C1 C2 0.8(10) .
Eu1 N1 C1 C6 176.9(7) .
Eu1 N1 C9 C8 177.4(8) .
Eu1 N3 C23 C24 -17.8(11) .
Eu1 N3 C23 C28 163.0(8) .
Eu1 N3 C31 C30 -164.2(10) .
Eu2 O1 C2 C1 167.4(6) .
Eu2 O1 C2 C3 -12.9(15) .
Eu2 O2 C24 C23 -168.9(6) .
Eu2 O2 C24 C25 9.5(15) .
Eu2 O3 C46 C47 -160.7(3) .
Eu2 O3 C46 C45 26.4(6) .
Eu2 O6 C73 C72 166.1(8) .
Eu2 O6 C73 C74 -11.8(19) .
Eu2 O7 C75 C74 13.2(19) .
Eu2 O7 C75 C76 -166.9(9) .
Eu2 N5 C45 C46 -11.6(6) .
Eu2 N5 C45 C50 166.9(3) .
Eu2 N5 C53 C52 -169.8(7) .
O1 C2 C3 C4 175.2(10) .
O2 C24 C25 C26 178.5(8) .
O3 C46 C45 N5 -8.6(7) .
O3 C46 C45 C50 172.9(6) .
O4 C68 C69 C70 -8.8(18) .
O6 C73 C74 C75 -1(2) .
N1 C1 C2 O1 -1.7(12) .
N1 C1 C2 C3 178.5(9) .
N1 C1 C6 C5 -174.2(9) .
N1 C1 C6 C7 7.6(14) .
N2 C5 C6 C1 175.5(10) .
N2 C5 C6 C7 -6.5(17) .
N2 C10 C11 C12 169.3(11) .
N2 C10 C11 C16 -10.9(17) .
N3 C23 C24 O2 -2.0(13) .
N3 C23 C24 C25 179.5(8) .
N3 C23 C28 C27 -175.3(10) .
N3 C23 C28 C29 3.1(16) .
N4 C27 C28 C23 176.8(10) .
N4 C27 C28 C29 -1.5(17) .
N4 C32 C33 C34 2(2) .
N4 C32 C33 C38 -176.7(13) .
N5 C45 C50 C49 -178.4(7) .
N5 C45 C50 C51 6.0(8) .
N6 C49 C48 C47 172.4(8) .
N6 C49 C50 C45 -172.7(8) .
N6 C49 C50 C51 2.6(9) .
N6 C54 C55 C56 177.2(13) .
N6 C54 C55 C60 3(2) .
C1 N1 C9 C8 3.3(15) .
C1 C2 C3 C4 -5.0(16) .
C1 C6 C7 C8 -1.9(16) .
C2 C1 C6 C5 1.5(15) .
C2 C1 C6 C7 -176.6(9) .
C2 C3 C4 C5 4(2) .
C3 C4 C5 N2 -177.9(12) .
C3 C4 C5 C6 0.2(19) .
C4 C5 C6 C1 -2.8(16) .
C4 C5 C6 C7 175.2(12) .
C5 N2 C10 C11 178.5(10) .
C5 C6 C7 C8 -180.0(11) .
C6 C1 C2 O1 -177.8(9) .
C6 C1 C2 C3 2.4(14) .
C6 C7 C8 C9 -2.7(16) .
C7 C8 C9 N1 2.0(17) .
C9 N1 C1 C2 175.6(9) .
C9 N1 C1 C6 -8.3(13) .
C10 N2 C5 C4 10.2(19) .
C10 N2 C5 C6 -167.9(11) .
C10 C11 C12 C13 -179.8(11) .
C10 C11 C16 C15 -179.5(11) .
C11 C12 C13 C14 -1.0(18) .
C12 C11 C16 C15 0.3(17) .
C12 C13 C14 C15 1.0(18) .
C12 C13 C14 C17 -177.9(10) .
C13 C14 C15 C16 -0.3(19) .
C13 C14 C17 C22 -140.0(10) .
C13 C14 C17 C18 42.5(13) .
C14 C15 C16 C11 0(2) .
C14 C17 C22 C21 -177.5(8) .
C14 C17 C18 C19 177.5(8) .
C15 C14 C17 C22 41.2(13) .
C15 C14 C17 C18 -136.3(10) .
C16 C11 C12 C13 0.4(17) .
C17 C14 C15 C16 178.5(11) .
C17 C22 C21 C20 0.0 .
C22 C17 C18 C19 0.0 .
C22 C21 C20 C19 0.0 .
C21 C20 C19 C18 0.0 .
C20 C19 C18 C17 0.0 .
C18 C17 C22 C21 0.0 .
C23 N3 C31 C30 -0.8(18) .
C23 C24 C25 C26 -3.2(13) .
C23 C28 C29 C30 0.7(18) .
C24 C23 C28 C27 5.5(16) .
C24 C23 C28 C29 -176.1(10) .
C24 C25 C26 C27 3.5(15) .
C25 C26 C27 N4 178.5(10) .
C25 C26 C27 C28 0.7(16) .
C26 C27 C28 C23 -5.2(16) .
C26 C27 C28 C29 176.5(11) .
C27 N4 C32 C33 -172.1(11) .
C27 C28 C29 C30 179.1(13) .
C28 C23 C24 O2 177.2(9) .
C28 C23 C24 C25 -1.2(14) .
C28 C29 C30 C31 -4(2) .
C29 C30 C31 N3 5(2) .
C31 N3 C23 C24 176.1(10) .
C31 N3 C23 C28 -3.0(15) .
C32 N4 C27 C26 30.5(17) .
C32 N4 C27 C28 -151.7(12) .
C32 C33 C34 C35 178.1(14) .
C32 C33 C38 C37 -179.5(12) .
C33 C34 C35 C36 0(3) .
C34 C33 C38 C37 1(2) .
C34 C35 C36 C37 4(2) .
C34 C35 C36 C39 -174.8(14) .
C34 C35 C36 C39' 168.3(17) .
C35 C36 C37 C38 -5(2) .
C35 C36 C39 C40 -35.0(17) .
C35 C36 C39 C44 156.0(12) .
C35 C36 C39' C40' 42(3) .
C35 C36 C39' C44' -137(2) .
C36 C37 C38 C33 2.7(19) .
C36 C39 C40 C41 -168.6(14) .
C36 C39 C44 C43 169.5(13) .
C36 C39' C40' C41' -176.9(16) .
C36 C39' C44' C43' 177.8(18) .
C37 C36 C39 C40 146.6(13) .
C37 C36 C39 C44 -22(2) .
C37 C36 C39' C40' -152.6(15) .
C37 C36 C39' C44' 28(3) .
C38 C33 C34 C35 -3(2) .
C39 C36 C37 C38 173.2(13) .
C39 C40 C41 C42 0.0 .
C40 C39 C44 C43 0.0 .
C40 C41 C42 C43 0.0 .
C41 C42 C43 C44 0.0 .
C42 C43 C44 C39 0.0 .
C44 C39 C40 C41 0.0 .
C39' C36 C37 C38 -172.8(13) .
C39' C40' C41' C42' 0(3) .
C40' C39' C44' C43' -2(3) .
C40' C41' C42' C43' -3(3) .
C41' C42' C43' C44' 4(3) .
C42' C43' C44' C39' -2(3) .
C44' C39' C40' C41' 3(3) .
C49 N6 C54 C55 -173.4(10) .
C49 C48 C47 C46 0.0 .
C49 C50 C51 C52 -179.8(8) .
C48 C49 C50 C45 0.0 .
C48 C49 C50 C51 175.2(8) .
C48 C47 C46 O3 -172.7(6) .
C48 C47 C46 C45 0.0 .
C47 C46 C45 N5 178.5(6) .
C47 C46 C45 C50 0.0 .
C46 C45 C50 C49 0.0 .
C46 C45 C50 C51 -175.5(8) .
C45 N5 C53 C52 -0.9(13) .
C45 C50 C51 C52 -4.4(13) .
C50 C49 C48 C47 0.0 .
C50 C51 C52 C53 0.3(16) .
C51 C52 C53 N5 2.5(15) .
C53 N5 C45 C46 178.1(6) .
C53 N5 C45 C50 -3.5(9) .
C54 N6 C49 C48 31.4(14) .
C54 N6 C49 C50 -156.1(10) .
C54 C55 C56 C57 -174.9(13) .
C54 C55 C60 C59 175.0(13) .
C55 C56 C57 C58 4(2) .
C56 C55 C60 C59 1(2) .
C56 C57 C58 C59 -6(2) .
C56 C57 C58 C61 177.7(12) .
C57 C58 C59 C60 7(2) .
C57 C58 C61 C62 39.7(15) .
C57 C58 C61 C66 -142.4(12) .
C58 C59 C60 C55 -4(3) .
C58 C61 C62 C63 177.9(8) .
C58 C61 C66 C65 -177.9(8) .
C59 C58 C61 C62 -135.6(14) .
C59 C58 C61 C66 42.4(17) .
C60 C55 C56 C57 -1(2) .
C61 C58 C59 C60 -177.4(14) .
C61 C62 C63 C64 0.0 .
C62 C61 C66 C65 0.0 .
C62 C63 C64 C65 0.0 .
C63 C64 C65 C66 0.0 .
C64 C65 C66 C61 0.0 .
C66 C61 C62 C63 0.0 .
C67 C68 C69 C70 170.3(12) .
C68 C69 C70 O5 -2.6(19) .
C68 C69 C70 C71 -176.8(11) .
C72 C73 C74 C75 -178.5(14) .
C73 C74 C75 O7 0(2) .
C73 C74 C75 C76 -179.9(14) .
